data_4086908
loop_
_publ_author_name
'Jian, Zhongbao'
'Daniliuc, Constantin G.'
'Kehr, Gerald'
'Erker, Gerhard'

_publ_section_title
;
 Frustrated Lewis Pair vs Metal--Carbon \s-Bond Insertion Chemistry at an
 o-Phenylene-Bridged Cp2Zr+/PPh2 System
;
_journal_issue 2
_journal_name_full Organometallics
_journal_page_first 424
_journal_paper_doi 10.1021/acs.organomet.6b00828
_journal_volume 36
_journal_year 2017
_chemical_formula_sum 'C29 H27 P Zr'
_chemical_formula_weight 497.70
_chemical_name_systematic
; 
 ? 
;
_space_group_IT_number 14
_symmetry_cell_setting monoclinic
_symmetry_space_group_name_Hall '-P 2yn'
_symmetry_space_group_name_H-M 'P 1 21/n 1'
_atom_sites_solution_hydrogens geom
_atom_sites_solution_primary direct
_atom_sites_solution_secondary difmap
_audit_creation_method SHELXL-97
_cell_angle_alpha 90.00
_cell_angle_beta 103.473(3)
_cell_angle_gamma 90.00
_cell_formula_units_Z 4
_cell_length_a 9.8792(2)
_cell_length_b 16.8405(4)
_cell_length_c 14.5041(3)
_cell_measurement_reflns_used 5587
_cell_measurement_temperature 223(2)
_cell_measurement_theta_max 28.28
_cell_measurement_theta_min 4.08
_cell_volume 2346.65(9)
_computing_cell_refinement 'Collect (Nonius B.V., 1998)'
_computing_data_collection 'Collect (Nonius B.V., 1998)'
_computing_data_reduction 'Denzo-SMN (Otwinowski & Minor, 1997)'
_computing_molecular_graphics 'XP (BrukerAXS, 2000)'
_computing_publication_material 'SHELXL-97 (Sheldrick, 1997)'
_computing_structure_refinement 'SHELXL-97 (Sheldrick, 1997)'
_computing_structure_solution 'SHELXS-97 (Sheldrick, 1990)'
_diffrn_ambient_temperature 223(2)
_diffrn_measured_fraction_theta_full 0.989
_diffrn_measured_fraction_theta_max 0.989
_diffrn_measurement_device_type 'Nonius KappaCCD APEXII'
_diffrn_measurement_method '\w and \f scans'
_diffrn_radiation_monochromator 'Montel mirror'
_diffrn_radiation_source 'rotating anode Nonius FR591'
_diffrn_radiation_type MoK\a
_diffrn_radiation_wavelength 0.71073
_diffrn_reflns_av_R_equivalents 0.049
_diffrn_reflns_av_sigmaI/netI 0.0370
_diffrn_reflns_limit_h_max 12
_diffrn_reflns_limit_h_min -13
_diffrn_reflns_limit_k_max 17
_diffrn_reflns_limit_k_min -22
_diffrn_reflns_limit_l_max 19
_diffrn_reflns_limit_l_min -19
_diffrn_reflns_number 20985
_diffrn_reflns_theta_full 28.17
_diffrn_reflns_theta_max 28.17
_diffrn_reflns_theta_min 4.14
_exptl_absorpt_coefficient_mu 0.551
_exptl_absorpt_correction_T_max 0.9837
_exptl_absorpt_correction_T_min 0.9573
_exptl_absorpt_correction_type multi-scan
_exptl_absorpt_process_details 'Denzo (Otwinowski, Borek, Majewski & Minor, 2003)'
_exptl_crystal_colour colourless
_exptl_crystal_density_diffrn 1.409
_exptl_crystal_density_method 'not measured'
_exptl_crystal_description prism
_exptl_crystal_F_000 1024
_exptl_crystal_size_max 0.08
_exptl_crystal_size_mid 0.06
_exptl_crystal_size_min 0.03
_refine_diff_density_max 0.322
_refine_diff_density_min -0.573
_refine_diff_density_rms 0.066
_refine_ls_extinction_method none
_refine_ls_goodness_of_fit_ref 1.064
_refine_ls_hydrogen_treatment constr
_refine_ls_matrix_type full
_refine_ls_number_parameters 327
_refine_ls_number_reflns 5695
_refine_ls_number_restraints 135
_refine_ls_restrained_S_all 1.066
_refine_ls_R_factor_all 0.0593
_refine_ls_R_factor_gt 0.0442
_refine_ls_shift/su_max 0.001
_refine_ls_shift/su_mean 0.000
_refine_ls_structure_factor_coef Fsqd
_refine_ls_weighting_details 'calc w=1/[\s^2^(Fo^2^)+(0.0103P)^2^+3.4966P] where P=(Fo^2^+2Fc^2^)/3'
_refine_ls_weighting_scheme calc
_refine_ls_wR_factor_gt 0.0846
_refine_ls_wR_factor_ref 0.0922
_reflns_number_gt 4619
_reflns_number_total 5695
_reflns_threshold_expression >2sigma(I)
_cod_data_source_file om6b00828_si_002.cif
_cod_data_source_block erk8287
_cod_depositor_comments 'Adding full bibliography for 4086908--4086918.cif.'
_cod_original_sg_symbol_H-M P21/n
_cod_database_code 4086908

loop_
_symmetry_equiv_pos_as_xyz
'x, y, z'
'-x+1/2, y+1/2, -z+1/2'
'-x, -y, -z'
'x-1/2, -y-1/2, z-1/2'

loop_
_atom_site_label
_atom_site_type_symbol
_atom_site_fract_x
_atom_site_fract_y
_atom_site_fract_z
_atom_site_U_iso_or_equiv
_atom_site_adp_type
_atom_site_occupancy
_atom_site_symmetry_multiplicity
_atom_site_calc_flag
_atom_site_refinement_flags
_atom_site_disorder_assembly
_atom_site_disorder_group
C1 C 0.9442(4) 0.3371(2) 0.7337(3) 0.0659(11) Uani 1 1 d . A .
H1A H 0.8587 0.3539 0.6905 0.099 Uiso 1 1 calc R . .
H1B H 1.0210 0.3423 0.7030 0.099 Uiso 1 1 calc R . .
H1C H 0.9615 0.3699 0.7902 0.099 Uiso 1 1 calc R . .
Zr1 Zr 0.92333(3) 0.202460(17) 0.776518(18) 0.03587(8) Uani 1 1 d D . .
C11 C 0.7410(18) 0.1841(16) 0.6241(14) 0.061(7) Uani 0.30(2) 1 d PDU A 1
H11 H 0.6495 0.2014 0.6210 0.073 Uiso 0.30(2) 1 calc PR A 1
C12 C 0.792(2) 0.1084(13) 0.6519(15) 0.066(6) Uani 0.30(2) 1 d PDU A 1
H12 H 0.7423 0.0660 0.6698 0.079 Uiso 0.30(2) 1 calc PR A 1
C13 C 0.933(2) 0.1075(12) 0.6482(12) 0.056(4) Uani 0.30(2) 1 d PDU A 1
H13 H 0.9941 0.0644 0.6642 0.067 Uiso 0.30(2) 1 calc PR A 1
C14 C 0.9660(16) 0.1824(15) 0.6163(9) 0.052(4) Uani 0.30(2) 1 d PDU A 1
H14 H 1.0532 0.1977 0.6066 0.062 Uiso 0.30(2) 1 calc PR A 1
C15 C 0.847(2) 0.2303(12) 0.6016(10) 0.052(4) Uani 0.30(2) 1 d PDU A 1
H15 H 0.8394 0.2833 0.5806 0.062 Uiso 0.30(2) 1 calc PR A 1
C11A C 0.7435(7) 0.1760(7) 0.6239(6) 0.057(3) Uani 0.70(2) 1 d PDU A 2
H11A H 0.6600 0.2049 0.6142 0.069 Uiso 0.70(2) 1 calc PR A 2
C12A C 0.7670(8) 0.1033(5) 0.6665(6) 0.0502(17) Uani 0.70(2) 1 d PDU A 2
H12A H 0.7020 0.0729 0.6893 0.060 Uiso 0.70(2) 1 calc PR A 2
C13A C 0.9055(7) 0.0821(5) 0.6702(5) 0.0508(18) Uani 0.70(2) 1 d PDU A 2
H13A H 0.9497 0.0351 0.6965 0.061 Uiso 0.70(2) 1 calc PR A 2
C14A C 0.9671(7) 0.1433(7) 0.6274(5) 0.055(2) Uani 0.70(2) 1 d PDU A 2
H14A H 1.0594 0.1451 0.6207 0.066 Uiso 0.70(2) 1 calc PR A 2
C15A C 0.8646(9) 0.2004(7) 0.5972(4) 0.062(2) Uani 0.70(2) 1 d PDU A 2
H15A H 0.8747 0.2473 0.5643 0.074 Uiso 0.70(2) 1 calc PR A 2
C16 C 1.0889(3) 0.1229(2) 0.8999(2) 0.0550(9) Uani 1 1 d . A .
H16 H 1.0622 0.0711 0.9124 0.066 Uiso 1 1 calc R . .
C17 C 1.0614(4) 0.1924(2) 0.9454(2) 0.0579(9) Uani 1 1 d . A .
H17 H 1.0135 0.1958 0.9942 0.070 Uiso 1 1 calc R . .
C18 C 1.1179(4) 0.2557(2) 0.9050(3) 0.0605(9) Uani 1 1 d . A .
H18 H 1.1151 0.3094 0.9219 0.073 Uiso 1 1 calc R . .
C19 C 1.1793(3) 0.2253(2) 0.8351(3) 0.0561(9) Uani 1 1 d . A .
H19 H 1.2241 0.2551 0.7962 0.067 Uiso 1 1 calc R . .
C20 C 1.1626(3) 0.1440(2) 0.8332(3) 0.0551(8) Uani 1 1 d . A .
H20 H 1.1958 0.1088 0.7933 0.066 Uiso 1 1 calc R . .
P1 P 0.72486(8) 0.28880(4) 0.85563(5) 0.03575(16) Uani 1 1 d . A .
C21 C 0.6707(3) 0.19088(16) 0.88049(19) 0.0377(6) Uani 1 1 d . . .
C22 C 0.7668(3) 0.13892(16) 0.8555(2) 0.0382(6) Uani 1 1 d . A .
C23 C 0.7479(4) 0.05832(19) 0.8745(3) 0.0556(9) Uani 1 1 d . . .
H23 H 0.8119 0.0208 0.8620 0.067 Uiso 1 1 calc R A .
C24 C 0.6386(4) 0.0325(2) 0.9109(3) 0.0636(10) Uani 1 1 d . A .
H24 H 0.6288 -0.0219 0.9221 0.076 Uiso 1 1 calc R . .
C25 C 0.5430(4) 0.0860(2) 0.9312(3) 0.0642(10) Uani 1 1 d . . .
H25 H 0.4679 0.0676 0.9548 0.077 Uiso 1 1 calc R A .
C26 C 0.5580(4) 0.1661(2) 0.9166(2) 0.0525(8) Uani 1 1 d . A .
H26 H 0.4944 0.2031 0.9306 0.063 Uiso 1 1 calc R . .
C31 C 0.5700(3) 0.34636(16) 0.8008(2) 0.0394(6) Uani 1 1 d . . .
C32 C 0.4764(3) 0.37281(19) 0.8527(3) 0.0516(8) Uani 1 1 d . A .
H32 H 0.4962 0.3653 0.9187 0.062 Uiso 1 1 calc R . .
C33 C 0.3537(4) 0.4104(2) 0.8067(3) 0.0639(10) Uani 1 1 d . . .
H33 H 0.2902 0.4277 0.8417 0.077 Uiso 1 1 calc R A .
C34 C 0.3250(4) 0.4224(2) 0.7098(3) 0.0666(11) Uani 1 1 d . A .
H34 H 0.2413 0.4471 0.6790 0.080 Uiso 1 1 calc R . .
C35 C 0.4178(4) 0.3986(2) 0.6589(3) 0.0632(10) Uani 1 1 d . . .
H35 H 0.3988 0.4079 0.5932 0.076 Uiso 1 1 calc R A .
C36 C 0.5402(4) 0.36068(19) 0.7040(2) 0.0508(8) Uani 1 1 d . A .
H36 H 0.6036 0.3445 0.6684 0.061 Uiso 1 1 calc R . .
C41 C 0.7860(3) 0.33842(17) 0.9697(2) 0.0378(6) Uani 1 1 d . . .
C42 C 0.8158(4) 0.4191(2) 0.9718(3) 0.0545(8) Uani 1 1 d . A .
H42 H 0.7992 0.4479 0.9148 0.065 Uiso 1 1 calc R . .
C43 C 0.8694(4) 0.4577(2) 1.0564(3) 0.0646(10) Uani 1 1 d . . .
H43 H 0.8883 0.5124 1.0564 0.078 Uiso 1 1 calc R A .
C44 C 0.8956(4) 0.4165(3) 1.1410(3) 0.0666(11) Uani 1 1 d . A .
H44 H 0.9320 0.4428 1.1986 0.080 Uiso 1 1 calc R . .
C45 C 0.8676(3) 0.3367(3) 1.1397(2) 0.0583(9) Uani 1 1 d . . .
H45 H 0.8862 0.3082 1.1969 0.070 Uiso 1 1 calc R A .
C46 C 0.8122(3) 0.2974(2) 1.0553(2) 0.0463(7) Uani 1 1 d . A .
H46 H 0.7923 0.2429 1.0559 0.056 Uiso 1 1 calc R . .

loop_
_atom_site_aniso_label
_atom_site_aniso_U_11
_atom_site_aniso_U_22
_atom_site_aniso_U_33
_atom_site_aniso_U_23
_atom_site_aniso_U_13
_atom_site_aniso_U_12
C1 0.054(2) 0.070(2) 0.080(3) 0.037(2) 0.0275(19) 0.0059(18)
Zr1 0.03522(14) 0.04426(15) 0.02851(13) 0.00212(12) 0.00816(10) 0.00203(12)
C11 0.055(10) 0.078(9) 0.042(10) 0.003(7) -0.001(7) 0.003(7)
C12 0.075(9) 0.081(8) 0.047(8) -0.012(6) 0.024(6) -0.017(7)
C13 0.064(7) 0.053(7) 0.049(7) -0.014(6) 0.010(6) 0.001(6)
C14 0.047(6) 0.074(8) 0.037(5) -0.004(6) 0.015(5) -0.001(6)
C15 0.058(7) 0.058(8) 0.034(6) 0.006(5) 0.001(5) 0.005(6)
C11A 0.042(4) 0.093(6) 0.035(4) -0.001(4) 0.004(3) 0.000(4)
C12A 0.045(3) 0.069(4) 0.036(3) -0.022(3) 0.010(2) -0.009(3)
C13A 0.048(3) 0.062(4) 0.040(3) -0.016(3) 0.007(2) -0.003(3)
C14A 0.046(3) 0.079(6) 0.044(3) -0.020(4) 0.021(2) -0.015(3)
C15A 0.073(5) 0.080(5) 0.032(3) 0.005(3) 0.010(3) -0.006(4)
C16 0.0474(18) 0.055(2) 0.055(2) 0.0158(16) -0.0035(15) 0.0015(15)
C17 0.0537(19) 0.085(3) 0.0305(15) 0.0035(17) 0.0013(14) 0.0070(19)
C18 0.062(2) 0.057(2) 0.050(2) -0.0111(17) -0.0111(17) -0.0015(17)
C19 0.0380(17) 0.072(2) 0.054(2) 0.0037(17) 0.0020(14) -0.0106(15)
C20 0.0384(17) 0.066(2) 0.056(2) -0.0026(17) 0.0018(15) 0.0101(15)
P1 0.0408(4) 0.0361(4) 0.0324(3) 0.0027(3) 0.0125(3) 0.0027(3)
C21 0.0444(15) 0.0360(14) 0.0341(14) 0.0038(11) 0.0122(12) 0.0004(12)
C22 0.0470(16) 0.0345(14) 0.0349(14) 0.0010(11) 0.0136(12) 0.0011(12)
C23 0.072(2) 0.0342(15) 0.068(2) 0.0031(15) 0.0328(19) 0.0030(15)
C24 0.086(3) 0.0377(17) 0.076(3) 0.0060(17) 0.038(2) -0.0079(17)
C25 0.073(2) 0.058(2) 0.071(2) 0.0103(19) 0.036(2) -0.0123(19)
C26 0.056(2) 0.0515(18) 0.058(2) 0.0063(16) 0.0282(16) 0.0002(15)
C31 0.0419(15) 0.0326(13) 0.0422(16) 0.0013(12) 0.0065(12) -0.0026(11)
C32 0.0466(18) 0.0470(18) 0.064(2) 0.0100(16) 0.0187(16) 0.0020(14)
C33 0.048(2) 0.052(2) 0.096(3) 0.004(2) 0.024(2) 0.0040(16)
C34 0.050(2) 0.0436(19) 0.094(3) 0.012(2) -0.009(2) 0.0003(16)
C35 0.074(3) 0.0456(19) 0.059(2) 0.0029(17) -0.0084(19) 0.0017(18)
C36 0.061(2) 0.0438(17) 0.0428(17) 0.0012(14) 0.0022(15) 0.0079(15)
C41 0.0367(14) 0.0401(15) 0.0375(14) -0.0017(12) 0.0105(12) 0.0032(12)
C42 0.064(2) 0.0476(18) 0.053(2) -0.0012(15) 0.0162(17) -0.0011(16)
C43 0.067(2) 0.058(2) 0.069(3) -0.022(2) 0.018(2) -0.0080(18)
C44 0.0457(19) 0.100(3) 0.054(2) -0.035(2) 0.0124(16) 0.001(2)
C45 0.0480(19) 0.090(3) 0.0370(17) -0.0041(17) 0.0101(14) 0.0138(18)
C46 0.0473(17) 0.0536(18) 0.0396(15) 0.0021(14) 0.0131(13) 0.0107(14)

loop_
_atom_type_symbol
_atom_type_description
_atom_type_scat_dispersion_real
_atom_type_scat_dispersion_imag
_atom_type_scat_source
C C 0.0033 0.0016 'International Tables Vol C Tables 4.2.6.8 and 6.1.1.4'
H H 0.0000 0.0000 'International Tables Vol C Tables 4.2.6.8 and 6.1.1.4'
P P 0.1023 0.0942 'International Tables Vol C Tables 4.2.6.8 and 6.1.1.4'
Zr Zr -2.9673 0.5597 'International Tables Vol C Tables 4.2.6.8 and 6.1.1.4'

loop_
_geom_angle_atom_site_label_1
_geom_angle_atom_site_label_2
_geom_angle_atom_site_label_3
_geom_angle
Zr1 C1 H1A 109.5
Zr1 C1 H1B 109.5
H1A C1 H1B 109.5
Zr1 C1 H1C 109.5
H1A C1 H1C 109.5
H1B C1 H1C 109.5
C1 Zr1 C22 131.38(11)
C1 Zr1 C13 113.6(6)
C22 Zr1 C13 102.4(6)
C1 Zr1 C14 80.8(6)
C22 Zr1 C14 131.4(5)
C13 Zr1 C14 33.1(3)
C1 Zr1 C19 78.42(13)
C22 Zr1 C19 128.56(11)
C13 Zr1 C19 98.2(5)
C14 Zr1 C19 87.7(4)
C1 Zr1 C14A 96.4(3)
C22 Zr1 C14A 119.8(2)
C13 Zr1 C14A 18.1(4)
C14 Zr1 C14A 15.6(4)
C19 Zr1 C14A 89.47(17)
C1 Zr1 C18 75.81(13)
C22 Zr1 C18 105.89(12)
C13 Zr1 C18 129.3(5)
C14 Zr1 C18 118.4(4)
C19 Zr1 C18 32.28(12)
C14A Zr1 C18 121.73(17)
C1 Zr1 C16 127.92(13)
C22 Zr1 C16 78.79(11)
C13 Zr1 C16 93.4(4)
C14 Zr1 C16 111.7(4)
C19 Zr1 C16 53.24(12)
C14A Zr1 C16 100.8(3)
C18 Zr1 C16 53.33(12)
C1 Zr1 C20 109.09(12)
C22 Zr1 C20 109.44(11)
C13 Zr1 C20 78.2(4)
C14 Zr1 C20 84.3(4)
C19 Zr1 C20 31.90(12)
C14A Zr1 C20 77.8(2)
C18 Zr1 C20 53.01(12)
C16 Zr1 C20 32.01(11)
C1 Zr1 C17 104.98(14)
C22 Zr1 C17 76.52(11)
C13 Zr1 C17 125.6(4)
C14 Zr1 C17 137.0(4)
C19 Zr1 C17 53.42(12)
C14A Zr1 C17 130.5(2)
C18 Zr1 C17 32.19(12)
C16 Zr1 C17 32.38(11)
C20 Zr1 C17 53.17(12)
C1 Zr1 C15 65.3(5)
C22 Zr1 C15 119.5(5)
C13 Zr1 C15 54.3(5)
C14 Zr1 C15 32.6(3)
C19 Zr1 C15 110.8(5)
C14A Zr1 C15 43.7(4)
C18 Zr1 C15 132.8(5)
C16 Zr1 C15 144.1(5)
C20 Zr1 C15 116.1(5)
C17 Zr1 C15 164.0(5)
C1 Zr1 C12 118.3(6)
C22 Zr1 C12 77.3(5)
C13 Zr1 C12 32.5(3)
C14 Zr1 C12 54.1(5)
C19 Zr1 C12 130.5(5)
C14A Zr1 C12 45.2(5)
C18 Zr1 C12 158.8(6)
C16 Zr1 C12 108.4(6)
C20 Zr1 C12 105.9(6)
C17 Zr1 C12 136.6(6)
C15 Zr1 C12 53.9(5)
C12 C11 C15 109.4(14)
C12 C11 Zr1 73.8(8)
C15 C11 Zr1 73.5(8)
C12 C11 H11 125.3
C15 C11 H11 125.3
Zr1 C11 H11 119.1
C11 C12 C13 107.2(13)
C11 C12 Zr1 74.1(9)
C13 C12 Zr1 71.8(8)
C11 C12 H12 126.4
C13 C12 H12 126.4
Zr1 C12 H12 119.7
C12 C13 C14 108.2(12)
C12 C13 Zr1 75.7(8)
C14 C13 Zr1 73.8(7)
C12 C13 H13 125.9
C14 C13 H13 125.9
Zr1 C13 H13 116.7
C15 C14 C13 108.3(11)
C15 C14 Zr1 75.2(7)
C13 C14 Zr1 73.2(7)
C15 C14 H14 125.9
C13 C14 H14 125.9
Zr1 C14 H14 117.7
C14 C15 C11 106.9(12)
C14 C15 Zr1 72.3(7)
C11 C15 Zr1 74.1(8)
C14 C15 H15 126.5
C11 C15 H15 126.5
Zr1 C15 H15 119.0
C12A C11A C15A 108.7(7)
C12A C11A Zr1 75.6(4)
C15A C11A Zr1 73.8(4)
C12A C11A H11A 125.6
C15A C11A H11A 125.6
Zr1 C11A H11A 116.9
C11A C12A C13A 107.9(7)
C11A C12A Zr1 73.3(4)
C13A C12A Zr1 72.7(3)
C11A C12A H12A 126.1
C13A C12A H12A 126.1
Zr1 C12A H12A 119.8
C12A C13A C14A 108.3(6)
C12A C13A Zr1 75.4(3)
C14A C13A Zr1 72.9(3)
C12A C13A H13A 125.9
C14A C13A H13A 125.9
Zr1 C13A H13A 117.8
C15A C14A C13A 106.7(5)
C15A C14A Zr1 74.8(3)
C13A C14A Zr1 74.5(3)
C15A C14A H14A 126.7
C13A C14A H14A 126.7
Zr1 C14A H14A 116.2
C14A C15A C11A 108.4(6)
C14A C15A Zr1 73.1(3)
C11A C15A Zr1 74.1(4)
C14A C15A H15A 125.8
C11A C15A H15A 125.8
Zr1 C15A H15A 118.9
C20 C16 C17 107.7(3)
C20 C16 Zr1 74.14(19)
C17 C16 Zr1 73.95(18)
C20 C16 H16 126.1
C17 C16 H16 126.1
Zr1 C16 H16 117.8
C18 C17 C16 107.5(3)
C18 C17 Zr1 73.69(18)
C16 C17 Zr1 73.67(18)
C18 C17 H17 126.3
C16 C17 H17 126.3
Zr1 C17 H17 118.4
C19 C18 C17 108.1(3)
C19 C18 Zr1 73.56(19)
C17 C18 Zr1 74.12(19)
C19 C18 H18 126.0
C17 C18 H18 126.0
Zr1 C18 H18 118.3
C20 C19 C18 108.0(3)
C20 C19 Zr1 74.58(19)
C18 C19 Zr1 74.2(2)
C20 C19 H19 126.0
C18 C19 H19 126.0
Zr1 C19 H19 117.3
C19 C20 C16 108.7(3)
C19 C20 Zr1 73.52(19)
C16 C20 Zr1 73.85(19)
C19 C20 H20 125.7
C16 C20 H20 125.7
Zr1 C20 H20 118.8
C21 P1 C41 106.81(13)
C21 P1 C31 108.39(13)
C41 P1 C31 102.61(13)
C21 P1 Zr1 83.06(9)
C41 P1 Zr1 118.61(9)
C31 P1 Zr1 132.16(10)
C26 C21 C22 123.9(3)
C26 C21 P1 130.5(2)
C22 C21 P1 105.7(2)
C21 C22 C23 115.1(3)
C21 C22 Zr1 113.53(19)
C23 C22 Zr1 131.2(2)
C24 C23 C22 122.0(3)
C24 C23 H23 119.0
C22 C23 H23 119.0
C23 C24 C25 120.7(3)
C23 C24 H24 119.7
C25 C24 H24 119.7
C26 C25 C24 120.1(3)
C26 C25 H25 120.0
C24 C25 H25 120.0
C25 C26 C21 118.2(3)
C25 C26 H26 120.9
C21 C26 H26 120.9
C36 C31 C32 118.7(3)
C36 C31 P1 119.4(2)
C32 C31 P1 121.8(2)
C33 C32 C31 120.0(3)
C33 C32 H32 120.0
C31 C32 H32 120.0
C34 C33 C32 120.2(4)
C34 C33 H33 119.9
C32 C33 H33 119.9
C35 C34 C33 120.2(3)
C35 C34 H34 119.9
C33 C34 H34 119.9
C34 C35 C36 120.0(4)
C34 C35 H35 120.0
C36 C35 H35 120.0
C31 C36 C35 120.9(3)
C31 C36 H36 119.6
C35 C36 H36 119.6
C42 C41 C46 118.1(3)
C42 C41 P1 119.4(2)
C46 C41 P1 122.3(2)
C43 C42 C41 121.0(3)
C43 C42 H42 119.5
C41 C42 H42 119.5
C44 C43 C42 120.5(4)
C44 C43 H43 119.8
C42 C43 H43 119.8
C45 C44 C43 119.0(3)
C45 C44 H44 120.5
C43 C44 H44 120.5
C44 C45 C46 121.1(4)
C44 C45 H45 119.4
C46 C45 H45 119.4
C45 C46 C41 120.2(3)
C45 C46 H46 119.9
C41 C46 H46 119.9

loop_
_geom_bond_atom_site_label_1
_geom_bond_atom_site_label_2
_geom_bond_distance
C1 Zr1 2.372(3)
C1 H1A 0.9700
C1 H1B 0.9700
C1 H1C 0.9700
Zr1 C22 2.382(3)
Zr1 C13 2.472(12)
Zr1 C14 2.480(12)
Zr1 C19 2.503(3)
Zr1 C14A 2.508(6)
Zr1 C18 2.510(3)
Zr1 C16 2.512(3)
Zr1 C20 2.516(3)
Zr1 C17 2.516(3)
Zr1 C15 2.517(13)
Zr1 C12 2.521(15)
C11 C12 1.397(14)
C11 C15 1.402(15)
C11 H11 0.9400
C12 C13 1.400(13)
C12 H12 0.9400
C13 C14 1.409(12)
C13 H13 0.9400
C14 C15 1.401(13)
C14 H14 0.9400
C15 H15 0.9400
C11A C12A 1.367(8)
C11A C15A 1.402(8)
C11A H11A 0.9400
C12A C13A 1.403(8)
C12A H12A 0.9400
C13A C14A 1.412(7)
C13A H13A 0.9400
C14A C15A 1.391(8)
C14A H14A 0.9400
C15A H15A 0.9400
C16 C20 1.386(5)
C16 C17 1.402(5)
C16 H16 0.9400
C17 C18 1.393(5)
C17 H17 0.9400
C18 C19 1.393(5)
C18 H18 0.9400
C19 C20 1.379(5)
C19 H19 0.9400
C20 H20 0.9400
P1 C21 1.796(3)
P1 C41 1.827(3)
P1 C31 1.830(3)
C21 C26 1.400(4)
C21 C22 1.400(4)
C22 C23 1.406(4)
C23 C24 1.379(5)
C23 H23 0.9400
C24 C25 1.384(5)
C24 H24 0.9400
C25 C26 1.379(5)
C25 H25 0.9400
C26 H26 0.9400
C31 C36 1.387(4)
C31 C32 1.394(4)
C32 C33 1.392(5)
C32 H32 0.9400
C33 C34 1.382(6)
C33 H33 0.9400
C34 C35 1.365(6)
C34 H34 0.9400
C35 C36 1.389(5)
C35 H35 0.9400
C36 H36 0.9400
C41 C42 1.389(4)
C41 C46 1.391(4)
C42 C43 1.380(5)
C42 H42 0.9400
C43 C44 1.380(6)
C43 H43 0.9400
C44 C45 1.371(6)
C44 H44 0.9400
C45 C46 1.386(5)
C45 H45 0.9400
C46 H46 0.9400

loop_
_geom_torsion_atom_site_label_1
_geom_torsion_atom_site_label_2
_geom_torsion_atom_site_label_3
_geom_torsion_atom_site_label_4
_geom_torsion
C1 Zr1 C11 C12 158.4(12)
C22 Zr1 C11 C12 -70.0(12)
C13 Zr1 C11 C12 37.4(9)
C14 Zr1 C11 C12 78.8(11)
C19 Zr1 C11 C12 88.8(14)
C14A Zr1 C11 C12 59.7(10)
C18 Zr1 C11 C12 143.6(18)
C16 Zr1 C11 C12 -1.1(16)
C20 Zr1 C11 C12 43.9(14)
C17 Zr1 C11 C12 -56(3)
C15 Zr1 C11 C12 116.5(16)
C1 Zr1 C11 C15 42.0(12)
C22 Zr1 C11 C15 173.5(12)
C13 Zr1 C11 C15 -79.1(10)
C14 Zr1 C11 C15 -37.7(8)
C19 Zr1 C11 C15 -27.7(18)
C14A Zr1 C11 C15 -56.8(10)
C18 Zr1 C11 C15 27(3)
C16 Zr1 C11 C15 -117.6(12)
C20 Zr1 C11 C15 -72.6(15)
C17 Zr1 C11 C15 -172.4(14)
C12 Zr1 C11 C15 -116.5(16)
C15 C11 C12 C13 1(2)
Zr1 C11 C12 C13 -64.6(12)
C15 C11 C12 Zr1 65.5(12)
C1 Zr1 C12 C11 -24.6(13)
C22 Zr1 C12 C11 105.8(12)
C13 Zr1 C12 C11 -114.7(15)
C14 Zr1 C12 C11 -76.8(11)
C19 Zr1 C12 C11 -123.8(12)
C14A Zr1 C12 C11 -93.7(12)
C18 Zr1 C12 C11 -152.9(14)
C16 Zr1 C12 C11 179.2(11)
C20 Zr1 C12 C11 -147.3(11)
C17 Zr1 C12 C11 159.9(10)
C15 Zr1 C12 C11 -36.3(9)
C1 Zr1 C12 C13 90.1(13)
C22 Zr1 C12 C13 -139.5(13)
C14 Zr1 C12 C13 37.9(8)
C19 Zr1 C12 C13 -9.1(15)
C14A Zr1 C12 C13 21.0(7)
C18 Zr1 C12 C13 -38(2)
C16 Zr1 C12 C13 -66.0(11)
C20 Zr1 C12 C13 -32.6(12)
C17 Zr1 C12 C13 -85.3(11)
C15 Zr1 C12 C13 78.4(9)
C11 C12 C13 C14 -1.1(19)
Zr1 C12 C13 C14 -67.2(10)
C11 C12 C13 Zr1 66.1(13)
C1 Zr1 C13 C12 -106.1(12)
C22 Zr1 C13 C12 40.5(12)
C14 Zr1 C13 C12 -114.2(13)
C19 Zr1 C13 C12 173.0(11)
C14A Zr1 C13 C12 -125.1(17)
C18 Zr1 C13 C12 163.2(10)
C16 Zr1 C13 C12 119.7(12)
C20 Zr1 C13 C12 148.0(13)
C17 Zr1 C13 C12 122.6(10)
C15 Zr1 C13 C12 -77.2(10)
C1 Zr1 C13 C14 8.1(11)
C22 Zr1 C13 C14 154.6(9)
C19 Zr1 C13 C14 -72.8(9)
C14A Zr1 C13 C14 -11.0(12)
C18 Zr1 C13 C14 -82.6(10)
C16 Zr1 C13 C14 -126.1(9)
C20 Zr1 C13 C14 -97.8(10)
C17 Zr1 C13 C14 -123.2(8)
C15 Zr1 C13 C14 37.0(7)
C12 Zr1 C13 C14 114.2(13)
C12 C13 C14 C15 0.9(17)
Zr1 C13 C14 C15 -67.6(10)
C12 C13 C14 Zr1 68.5(11)
C1 Zr1 C14 C15 -57.7(10)
C22 Zr1 C14 C15 80.8(12)
C13 Zr1 C14 C15 114.7(12)
C19 Zr1 C14 C15 -136.4(10)
C14A Zr1 C14 C15 127(2)
C18 Zr1 C14 C15 -126.0(9)
C16 Zr1 C14 C15 175.0(9)
C20 Zr1 C14 C15 -168.2(10)
C17 Zr1 C14 C15 -159.9(8)
C12 Zr1 C14 C15 77.5(9)
C1 Zr1 C14 C13 -172.5(10)
C22 Zr1 C14 C13 -33.9(12)
C19 Zr1 C14 C13 108.9(10)
C14A Zr1 C14 C13 12.7(15)
C18 Zr1 C14 C13 119.2(9)
C16 Zr1 C14 C13 60.2(10)
C20 Zr1 C14 C13 77.1(10)
C17 Zr1 C14 C13 85.3(10)
C15 Zr1 C14 C13 -114.7(12)
C12 Zr1 C14 C13 -37.3(8)
C13 C14 C15 C11 -0.3(17)
Zr1 C14 C15 C11 -66.6(11)
C13 C14 C15 Zr1 66.2(10)
C12 C11 C15 C14 0(2)
Zr1 C11 C15 C14 65.3(10)
C12 C11 C15 Zr1 -65.7(13)
C1 Zr1 C15 C14 113.2(11)
C22 Zr1 C15 C14 -121.6(11)
C13 Zr1 C15 C14 -37.6(7)
C19 Zr1 C15 C14 47.5(10)
C14A Zr1 C15 C14 -18.0(8)
C18 Zr1 C15 C14 75.8(10)
C16 Zr1 C15 C14 -8.0(14)
C20 Zr1 C15 C14 13.1(11)
C17 Zr1 C15 C14 58.0(18)
C12 Zr1 C15 C14 -78.1(9)
C1 Zr1 C15 C11 -132.6(14)
C22 Zr1 C15 C11 -7.5(14)
C13 Zr1 C15 C11 76.6(11)
C14 Zr1 C15 C11 114.1(14)
C19 Zr1 C15 C11 161.7(12)
C14A Zr1 C15 C11 96.1(13)
C18 Zr1 C15 C11 -170.0(11)
C16 Zr1 C15 C11 106.2(14)
C20 Zr1 C15 C11 127.3(12)
C17 Zr1 C15 C11 172.1(15)
C12 Zr1 C15 C11 36.1(9)
C1 Zr1 C11A C12A 175.0(5)
C22 Zr1 C11A C12A -53.6(5)
C13 Zr1 C11A C12A 55.4(7)
C14 Zr1 C11A C12A 97.7(7)
C19 Zr1 C11A C12A 101.6(6)
C14A Zr1 C11A C12A 78.2(5)
C18 Zr1 C11A C12A 152.1(9)
C16 Zr1 C11A C12A 15.7(7)
C20 Zr1 C11A C12A 58.8(6)
C17 Zr1 C11A C12A -31.1(12)
C15 Zr1 C11A C12A 137.5(10)
C12 Zr1 C11A C12A 16.3(11)
C1 Zr1 C11A C15A 60.2(6)
C22 Zr1 C11A C15A -168.4(6)
C13 Zr1 C11A C15A -59.4(8)
C14 Zr1 C11A C15A -17.1(6)
C19 Zr1 C11A C15A -13.2(8)
C14A Zr1 C11A C15A -36.7(4)
C18 Zr1 C11A C15A 37.3(13)
C16 Zr1 C11A C15A -99.1(6)
C20 Zr1 C11A C15A -56.0(7)
C17 Zr1 C11A C15A -145.9(8)
C15 Zr1 C11A C15A 22.6(7)
C12 Zr1 C11A C15A -98.6(12)
C15A C11A C12A C13A 2.0(8)
Zr1 C11A C12A C13A -64.9(4)
C15A C11A C12A Zr1 67.0(5)
C1 Zr1 C12A C11A -5.9(6)
C22 Zr1 C12A C11A 120.7(6)
C13 Zr1 C12A C11A -94.7(8)
C14 Zr1 C12A C11A -62.9(7)
C19 Zr1 C12A C11A -114.8(5)
C14A Zr1 C12A C11A -78.0(5)
C18 Zr1 C12A C11A -160.7(6)
C16 Zr1 C12A C11A -168.9(5)
C20 Zr1 C12A C11A -135.3(5)
C17 Zr1 C12A C11A 167.3(5)
C15 Zr1 C12A C11A -25.7(7)
C12 Zr1 C12A C11A -69(5)
C1 Zr1 C12A C13A 109.6(5)
C22 Zr1 C12A C13A -123.9(5)
C13 Zr1 C12A C13A 20.7(7)
C14 Zr1 C12A C13A 52.6(5)
C19 Zr1 C12A C13A 0.6(6)
C14A Zr1 C12A C13A 37.5(4)
C18 Zr1 C12A C13A -45.3(9)
C16 Zr1 C12A C13A -53.5(5)
C20 Zr1 C12A C13A -19.8(5)
C17 Zr1 C12A C13A -77.2(5)
C15 Zr1 C12A C13A 89.8(7)
C12 Zr1 C12A C13A 47(5)
C11A C12A C13A C14A -0.7(8)
Zr1 C12A C13A C14A -66.1(4)
C11A C12A C13A Zr1 65.3(5)
C1 Zr1 C13A C12A -93.2(5)
C22 Zr1 C13A C12A 50.8(5)
C13 Zr1 C13A C12A -114.3(19)
C14 Zr1 C13A C12A -106.8(7)
C19 Zr1 C13A C12A -179.6(4)
C14A Zr1 C13A C12A -114.8(6)
C18 Zr1 C13A C12A 161.0(4)
C16 Zr1 C13A C12A 129.7(5)
C20 Zr1 C13A C12A 161.0(5)
C17 Zr1 C13A C12A 124.5(4)
C15 Zr1 C13A C12A -73.1(7)
C12 Zr1 C13A C12A -13.6(14)
C1 Zr1 C13A C14A 21.6(5)
C22 Zr1 C13A C14A 165.6(4)
C13 Zr1 C13A C14A 0.5(18)
C14 Zr1 C13A C14A 8.0(6)
C19 Zr1 C13A C14A -64.8(4)
C18 Zr1 C13A C14A -84.2(4)
C16 Zr1 C13A C14A -115.5(4)
C20 Zr1 C13A C14A -84.2(4)
C17 Zr1 C13A C14A -120.8(4)
C15 Zr1 C13A C14A 41.7(7)
C12 Zr1 C13A C14A 101.1(13)
C12A C13A C14A C15A -0.9(7)
Zr1 C13A C14A C15A -68.5(4)
C12A C13A C14A Zr1 67.7(4)
C1 Zr1 C14A C15A -50.3(4)
C22 Zr1 C14A C15A 95.9(5)
C13 Zr1 C14A C15A 112.2(15)
C14 Zr1 C14A C15A -45.1(18)
C19 Zr1 C14A C15A -128.6(4)
C18 Zr1 C14A C15A -127.5(4)
C16 Zr1 C14A C15A 179.1(4)
C20 Zr1 C14A C15A -158.5(5)
C17 Zr1 C14A C15A -166.2(4)
C15 Zr1 C14A C15A -6.9(9)
C12 Zr1 C14A C15A 73.8(10)
C1 Zr1 C14A C13A -162.8(4)
C22 Zr1 C14A C13A -16.6(5)
C13 Zr1 C14A C13A -0.4(15)
C14 Zr1 C14A C13A -157.7(19)
C19 Zr1 C14A C13A 118.9(4)
C18 Zr1 C14A C13A 119.9(3)
C16 Zr1 C14A C13A 66.6(4)
C20 Zr1 C14A C13A 88.9(4)
C17 Zr1 C14A C13A 81.2(4)
C15 Zr1 C14A C13A -119.4(9)
C12 Zr1 C14A C13A -38.7(9)
C13A C14A C15A C11A 2.1(8)
Zr1 C14A C15A C11A -66.2(5)
C13A C14A C15A Zr1 68.3(4)
C12A C11A C15A C14A -2.6(9)
Zr1 C11A C15A C14A 65.6(5)
C12A C11A C15A Zr1 -68.2(5)
C1 Zr1 C15A C14A 128.0(5)
C22 Zr1 C15A C14A -102.3(5)
C13 Zr1 C15A C14A -25.5(7)
C14 Zr1 C15A C14A 28.6(10)
C19 Zr1 C15A C14A 55.7(4)
C18 Zr1 C15A C14A 76.6(5)
C16 Zr1 C15A C14A -1.2(6)
C20 Zr1 C15A C14A 22.1(5)
C17 Zr1 C15A C14A 32.7(9)
C15 Zr1 C15A C14A 157(3)
C12 Zr1 C15A C14A -73.1(9)
C1 Zr1 C15A C11A -116.6(6)
C22 Zr1 C15A C11A 13.1(7)
C13 Zr1 C15A C11A 90.0(10)
C14 Zr1 C15A C11A 144.1(13)
C19 Zr1 C15A C11A 171.1(5)
C14A Zr1 C15A C11A 115.4(7)
C18 Zr1 C15A C11A -167.9(5)
C16 Zr1 C15A C11A 114.2(6)
C20 Zr1 C15A C11A 137.5(6)
C17 Zr1 C15A C11A 148.1(8)
C15 Zr1 C15A C11A -87(3)
C12 Zr1 C15A C11A 42.3(11)
C1 Zr1 C16 C20 -62.3(3)
C22 Zr1 C16 C20 163.2(2)
C13 Zr1 C16 C20 61.3(7)
C14 Zr1 C16 C20 33.0(6)
C19 Zr1 C16 C20 -36.5(2)
C14A Zr1 C16 C20 44.6(3)
C18 Zr1 C16 C20 -77.0(2)
C17 Zr1 C16 C20 -114.3(3)
C15 Zr1 C16 C20 37.6(9)
C12 Zr1 C16 C20 90.8(6)
C1 Zr1 C16 C17 51.9(3)
C22 Zr1 C16 C17 -82.5(2)
C13 Zr1 C16 C17 175.6(7)
C14 Zr1 C16 C17 147.3(6)
C19 Zr1 C16 C17 77.8(2)
C14A Zr1 C16 C17 158.9(3)
C18 Zr1 C16 C17 37.2(2)
C20 Zr1 C16 C17 114.3(3)
C15 Zr1 C16 C17 151.9(8)
C12 Zr1 C16 C17 -154.9(6)
C20 C16 C17 C18 0.5(4)
Zr1 C16 C17 C18 -66.5(2)
C20 C16 C17 Zr1 67.0(2)
C1 Zr1 C17 C18 -25.7(2)
C22 Zr1 C17 C18 -155.4(2)
C13 Zr1 C17 C18 108.9(8)
C14 Zr1 C17 C18 66.9(9)
C19 Zr1 C17 C18 37.1(2)
C14A Zr1 C17 C18 86.7(4)
C16 Zr1 C17 C18 114.3(3)
C20 Zr1 C17 C18 77.2(2)
C15 Zr1 C17 C18 24.9(17)
C12 Zr1 C17 C18 150.2(8)
C1 Zr1 C17 C16 -140.0(2)
C22 Zr1 C17 C16 90.3(2)
C13 Zr1 C17 C16 -5.4(8)
C14 Zr1 C17 C16 -47.4(9)
C19 Zr1 C17 C16 -77.2(2)
C14A Zr1 C17 C16 -27.7(4)
C18 Zr1 C17 C16 -114.3(3)
C20 Zr1 C17 C16 -37.1(2)
C15 Zr1 C17 C16 -89.4(17)
C12 Zr1 C17 C16 35.8(8)
C16 C17 C18 C19 0.2(4)
Zr1 C17 C18 C19 -66.3(2)
C16 C17 C18 Zr1 66.5(2)
C1 Zr1 C18 C19 -90.7(2)
C22 Zr1 C18 C19 139.7(2)
C13 Zr1 C18 C19 18.4(8)
C14 Zr1 C18 C19 -19.6(7)
C14A Zr1 C18 C19 -1.9(4)
C16 Zr1 C18 C19 77.4(2)
C20 Zr1 C18 C19 37.1(2)
C17 Zr1 C18 C19 114.8(3)
C15 Zr1 C18 C19 -56.0(7)
C12 Zr1 C18 C19 43.8(15)
C1 Zr1 C18 C17 154.4(2)
C22 Zr1 C18 C17 24.9(2)
C13 Zr1 C18 C17 -96.5(8)
C14 Zr1 C18 C17 -134.5(7)
C19 Zr1 C18 C17 -114.8(3)
C14A Zr1 C18 C17 -116.8(4)
C16 Zr1 C18 C17 -37.5(2)
C20 Zr1 C18 C17 -77.8(2)
C15 Zr1 C18 C17 -170.9(6)
C12 Zr1 C18 C17 -71.1(15)
C17 C18 C19 C20 -0.8(4)
Zr1 C18 C19 C20 -67.5(2)
C17 C18 C19 Zr1 66.7(2)
C1 Zr1 C19 C20 -164.0(3)
C22 Zr1 C19 C20 61.6(3)
C13 Zr1 C19 C20 -51.5(6)
C14 Zr1 C19 C20 -82.9(6)
C14A Zr1 C19 C20 -67.4(4)
C18 Zr1 C19 C20 114.3(3)
C16 Zr1 C19 C20 36.6(2)
C17 Zr1 C19 C20 77.3(2)
C15 Zr1 C19 C20 -106.3(5)
C12 Zr1 C19 C20 -46.5(8)
C1 Zr1 C19 C18 81.7(2)
C22 Zr1 C19 C18 -52.7(3)
C13 Zr1 C19 C18 -165.7(6)
C14 Zr1 C19 C18 162.8(6)
C14A Zr1 C19 C18 178.3(4)
C16 Zr1 C19 C18 -77.7(2)
C20 Zr1 C19 C18 -114.3(3)
C17 Zr1 C19 C18 -37.0(2)
C15 Zr1 C19 C18 139.4(5)
C12 Zr1 C19 C18 -160.8(8)
C18 C19 C20 C16 1.2(4)
Zr1 C19 C20 C16 -66.0(2)
C18 C19 C20 Zr1 67.2(2)
C17 C16 C20 C19 -1.1(4)
Zr1 C16 C20 C19 65.8(2)
C17 C16 C20 Zr1 -66.9(2)
C1 Zr1 C20 C19 16.6(3)
C22 Zr1 C20 C19 -133.1(2)
C13 Zr1 C20 C19 127.7(7)
C14 Zr1 C20 C19 94.8(6)
C14A Zr1 C20 C19 109.2(4)
C18 Zr1 C20 C19 -37.5(2)
C16 Zr1 C20 C19 -115.7(3)
C17 Zr1 C20 C19 -78.1(2)
C15 Zr1 C20 C19 87.8(6)
C12 Zr1 C20 C19 145.0(6)
C1 Zr1 C20 C16 132.3(2)
C22 Zr1 C20 C16 -17.5(2)
C13 Zr1 C20 C16 -116.6(7)
C14 Zr1 C20 C16 -149.5(6)
C19 Zr1 C20 C16 115.7(3)
C14A Zr1 C20 C16 -135.1(4)
C18 Zr1 C20 C16 78.1(2)
C17 Zr1 C20 C16 37.6(2)
C15 Zr1 C20 C16 -156.5(6)
C12 Zr1 C20 C16 -99.3(6)
C1 Zr1 P1 C21 171.52(14)
C22 Zr1 P1 C21 -4.13(12)
C13 Zr1 P1 C21 63.2(9)
C14 Zr1 P1 C21 113.5(8)
C19 Zr1 P1 C21 -122.70(14)
C14A Zr1 P1 C21 92.5(5)
C18 Zr1 P1 C21 -113.20(13)
C16 Zr1 P1 C21 -63.36(13)
C20 Zr1 P1 C21 -87.09(16)
C17 Zr1 P1 C21 -81.36(13)
C15 Zr1 P1 C21 112.4(5)
C12 Zr1 P1 C21 56.4(6)
C1 Zr1 P1 C41 -83.09(15)
C22 Zr1 P1 C41 101.26(14)
C13 Zr1 P1 C41 168.6(9)
C14 Zr1 P1 C41 -141.1(8)
C19 Zr1 P1 C41 -17.31(15)
C14A Zr1 P1 C41 -162.1(5)
C18 Zr1 P1 C41 -7.81(14)
C16 Zr1 P1 C41 42.03(14)
C20 Zr1 P1 C41 18.31(17)
C17 Zr1 P1 C41 24.03(14)
C15 Zr1 P1 C41 -142.2(5)
C12 Zr1 P1 C41 161.7(6)
C1 Zr1 P1 C31 62.95(16)
C22 Zr1 P1 C31 -112.70(15)
C13 Zr1 P1 C31 -45.4(9)
C14 Zr1 P1 C31 4.9(8)
C19 Zr1 P1 C31 128.73(16)
C14A Zr1 P1 C31 -16.0(5)
C18 Zr1 P1 C31 138.23(15)
C16 Zr1 P1 C31 -171.93(15)
C20 Zr1 P1 C31 164.34(18)
C17 Zr1 P1 C31 170.07(16)
C15 Zr1 P1 C31 3.9(5)
C12 Zr1 P1 C31 -52.2(6)
C41 P1 C21 C26 68.5(3)
C31 P1 C21 C26 -41.4(3)
Zr1 P1 C21 C26 -173.6(3)
C41 P1 C21 C22 -111.7(2)
C31 P1 C21 C22 138.4(2)
Zr1 P1 C21 C22 6.14(18)
C26 C21 C22 C23 -3.6(5)
P1 C21 C22 C23 176.6(2)
C26 C21 C22 Zr1 171.7(2)
P1 C21 C22 Zr1 -8.1(2)
C1 Zr1 C22 C21 0.2(3)
C13 Zr1 C22 C21 -137.5(4)
C14 Zr1 C22 C21 -119.4(6)
C19 Zr1 C22 C21 111.3(2)
C14A Zr1 C22 C21 -132.4(3)
C18 Zr1 C22 C21 85.1(2)
C16 Zr1 C22 C21 131.5(2)
C20 Zr1 C22 C21 140.8(2)
C17 Zr1 C22 C21 98.4(2)
C15 Zr1 C22 C21 -81.7(6)
C12 Zr1 C22 C21 -116.6(6)
C1 Zr1 C22 C23 174.5(3)
C13 Zr1 C22 C23 36.9(5)
C14 Zr1 C22 C23 55.0(7)
C19 Zr1 C22 C23 -74.4(3)
C14A Zr1 C22 C23 42.0(4)
C18 Zr1 C22 C23 -100.6(3)
C16 Zr1 C22 C23 -54.1(3)
C20 Zr1 C22 C23 -44.8(3)
C17 Zr1 C22 C23 -87.2(3)
C15 Zr1 C22 C23 92.7(6)
C12 Zr1 C22 C23 57.8(7)
C21 C22 C23 C24 2.9(5)
Zr1 C22 C23 C24 -171.4(3)
C22 C23 C24 C25 -0.6(6)
C23 C24 C25 C26 -1.2(6)
C24 C25 C26 C21 0.6(6)
C22 C21 C26 C25 2.0(5)
P1 C21 C26 C25 -178.3(3)
C21 P1 C31 C36 -104.4(3)
C41 P1 C31 C36 142.9(3)
Zr1 P1 C31 C36 -6.9(3)
C21 P1 C31 C32 72.1(3)
C41 P1 C31 C32 -40.6(3)
Zr1 P1 C31 C32 169.5(2)
C36 C31 C32 C33 2.1(5)
P1 C31 C32 C33 -174.4(3)
C31 C32 C33 C34 -0.7(5)
C32 C33 C34 C35 -1.0(6)
C33 C34 C35 C36 1.4(5)
C32 C31 C36 C35 -1.8(5)
P1 C31 C36 C35 174.8(3)
C34 C35 C36 C31 0.0(5)
C21 P1 C41 C42 -170.8(2)
C31 P1 C41 C42 -56.9(3)
Zr1 P1 C41 C42 98.0(3)
C21 P1 C41 C46 13.2(3)
C31 P1 C41 C46 127.1(2)
Zr1 P1 C41 C46 -78.0(3)
C46 C41 C42 C43 -0.2(5)
P1 C41 C42 C43 -176.4(3)
C41 C42 C43 C44 0.5(6)
C42 C43 C44 C45 0.1(6)
C43 C44 C45 C46 -0.8(5)
C44 C45 C46 C41 1.0(5)
C42 C41 C46 C45 -0.5(4)
P1 C41 C46 C45 175.6(2)
